data_7116671
loop_
_publ_author_name
'Takashi Matsuno'
'Yutaro Koyama'
'Satoru Hiroto'
'Jatish Kumar'
'Tsuyoshi Kawai'
'Hiroshi Shinokubo'

_publ_section_title
;
 Isolation of a 1,4-diketone intermediate in oxidative dimerization of
 2-hydroxyanthracene and its conversion to oxahelicene
;
_journal_name_full Chem.Commun.
_journal_page_first 4607
_journal_paper_doi 10.1039/C5cc00764J
_journal_volume 51
_journal_year 2015
_chemical_formula_sum 'C72 H96 O Si4'
_chemical_formula_weight 1089.85
_chemical_name_systematic
; 
 ? 
;
_space_group_IT_number 14
_symmetry_cell_setting monoclinic
_symmetry_space_group_name_Hall '-P 2ybc'
_symmetry_space_group_name_H-M 'P 1 21/c 1'
_atom_sites_solution_hydrogens geom
_atom_sites_solution_primary direct
_atom_sites_solution_secondary difmap
_audit_creation_method SHELXL-97
_audit_update_record
;
2014-12-24 deposited with the CCDC.
2015-02-17 downloaded from the CCDC.
;
_cell_angle_alpha 90.00
_cell_angle_beta 111.807(3)
_cell_angle_gamma 90.00
_cell_formula_units_Z 4
_cell_length_a 19.768(3)
_cell_length_b 21.986(4)
_cell_length_c 16.670(3)
_cell_measurement_reflns_used 4756
_cell_measurement_temperature 123(2)
_cell_measurement_theta_max 22.62
_cell_measurement_theta_min 2.21
_cell_volume 6727(2)
_computing_cell_refinement 'Bruker SMART'
_computing_data_collection 'Bruker SMART'
_computing_data_reduction 'Bruker SAINT'
_computing_molecular_graphics 'Bruker SHELXTL'
_computing_publication_material 'Bruker SHELXTL'
_computing_structure_refinement 'SHELXL-97 (Sheldrick, 1997)'
_computing_structure_solution 'SHELXS-97 (Sheldrick, 1990)'
_diffrn_ambient_temperature 123(2)
_diffrn_measured_fraction_theta_full 0.999
_diffrn_measured_fraction_theta_max 0.999
_diffrn_measurement_device_type 'CCD area detector'
_diffrn_measurement_method 'phi and omega scans'
_diffrn_radiation_monochromator graphite
_diffrn_radiation_source 'fine-focus sealed tube'
_diffrn_radiation_type MoK\a
_diffrn_radiation_wavelength 0.71073
_diffrn_reflns_av_R_equivalents 0.0646
_diffrn_reflns_av_sigmaI/netI 0.0758
_diffrn_reflns_limit_h_max 23
_diffrn_reflns_limit_h_min -16
_diffrn_reflns_limit_k_max 23
_diffrn_reflns_limit_k_min -26
_diffrn_reflns_limit_l_max 19
_diffrn_reflns_limit_l_min -19
_diffrn_reflns_number 37608
_diffrn_reflns_theta_full 25.00
_diffrn_reflns_theta_max 25.00
_diffrn_reflns_theta_min 1.11
_exptl_absorpt_coefficient_mu 0.128
_exptl_absorpt_correction_T_max 0.9873
_exptl_absorpt_correction_T_min 0.9504
_exptl_absorpt_correction_type empirical
_exptl_crystal_colour yellow
_exptl_crystal_density_diffrn 1.076
_exptl_crystal_density_method 'not measured'
_exptl_crystal_description prism
_exptl_crystal_F_000 2368
_exptl_crystal_size_max 0.40
_exptl_crystal_size_mid 0.40
_exptl_crystal_size_min 0.10
_refine_diff_density_max 1.331
_refine_diff_density_min -0.674
_refine_diff_density_rms 0.082
_refine_ls_extinction_method none
_refine_ls_goodness_of_fit_ref 1.046
_refine_ls_hydrogen_treatment constr
_refine_ls_matrix_type full
_refine_ls_number_parameters 717
_refine_ls_number_reflns 11830
_refine_ls_number_restraints 36
_refine_ls_restrained_S_all 1.063
_refine_ls_R_factor_all 0.1494
_refine_ls_R_factor_gt 0.0886
_refine_ls_shift/su_max 0.007
_refine_ls_shift/su_mean 0.000
_refine_ls_structure_factor_coef Fsqd
_refine_ls_weighting_details 'calc w=1/[\s^2^(Fo^2^)+(0.1247P)^2^+13.8463P] where P=(Fo^2^+2Fc^2^)/3'
_refine_ls_weighting_scheme calc
_refine_ls_wR_factor_gt 0.2284
_refine_ls_wR_factor_ref 0.2738
_reflns_number_gt 6978
_reflns_number_total 11830
_reflns_threshold_expression >2sigma(I)
_cod_data_source_file c5cc00764j2.cif
_cod_data_source_block 13107yk
_cod_original_cell_volume 6726(2)
_cod_original_sg_symbol_H-M P2(1)/c
_cod_database_code 7116671

loop_
_symmetry_equiv_pos_as_xyz
'x, y, z'
'-x, y+1/2, -z+1/2'
'-x, -y, -z'
'x, -y-1/2, z-1/2'

loop_
_atom_site_label
_atom_site_type_symbol
_atom_site_fract_x
_atom_site_fract_y
_atom_site_fract_z
_atom_site_U_iso_or_equiv
_atom_site_adp_type
_atom_site_occupancy
_atom_site_symmetry_multiplicity
_atom_site_calc_flag
_atom_site_refinement_flags
C1A C 0.1213(3) 0.5376(2) 0.0571(3) 0.0456(13) Uani 1 1 d .
H1A H 0.1216 0.5007 0.0274 0.055 Uiso 1 1 calc R
C2A C 0.0707(3) 0.5814(3) 0.0172(4) 0.0552(15) Uani 1 1 d .
H2A H 0.0360 0.5747 -0.0395 0.066 Uiso 1 1 calc R
C3A C 0.0699(3) 0.6367(3) 0.0606(4) 0.0551(16) Uani 1 1 d .
H3A H 0.0346 0.6669 0.0328 0.066 Uiso 1 1 calc R
C4A C 0.1188(3) 0.6468(2) 0.1406(4) 0.0456(13) Uani 1 1 d .
H4A H 0.1173 0.6842 0.1685 0.055 Uiso 1 1 calc R
C5A C 0.1728(3) 0.6031(2) 0.1844(3) 0.0378(12) Uani 1 1 d .
C6A C 0.2269(3) 0.6145(2) 0.2656(3) 0.0366(12) Uani 1 1 d .
C7A C 0.2802(3) 0.5703(2) 0.3077(3) 0.0318(11) Uani 1 1 d .
C8A C 0.3413(3) 0.5855(2) 0.3832(3) 0.0373(12) Uani 1 1 d .
H8A H 0.3424 0.6242 0.4090 0.045 Uiso 1 1 calc R
C9A C 0.3971(3) 0.5474(2) 0.4194(3) 0.0394(12) Uani 1 1 d .
H9A H 0.4402 0.5595 0.4656 0.047 Uiso 1 1 calc R
C10A C 0.3881(3) 0.4882(2) 0.3846(3) 0.0323(11) Uani 1 1 d .
C11A C 0.3270(2) 0.4662(2) 0.3210(3) 0.0285(10) Uani 1 1 d .
C12A C 0.2741(2) 0.5101(2) 0.2704(3) 0.0290(10) Uani 1 1 d .
C13A C 0.2251(2) 0.5009(2) 0.1851(3) 0.0297(10) Uani 1 1 d .
C14A C 0.1732(3) 0.5461(2) 0.1415(3) 0.0345(11) Uani 1 1 d .
C15A C 0.2330(3) 0.4495(2) 0.1360(3) 0.0320(11) Uani 1 1 d .
C16A C 0.2431(3) 0.4112(2) 0.0899(3) 0.0339(11) Uani 1 1 d .
C17A C 0.2616(3) 0.4069(3) -0.0785(3) 0.0508(15) Uani 1 1 d .
H17A H 0.2795 0.3810 -0.1158 0.061 Uiso 1 1 calc .
C18A C 0.1852(4) 0.4283(3) -0.1342(4) 0.0684(19) Uani 1 1 d .
H18A H 0.1657 0.4536 -0.0995 0.103 Uiso 1 1 calc R
H18B H 0.1536 0.3929 -0.1562 0.103 Uiso 1 1 calc R
H18C H 0.1873 0.4521 -0.1829 0.103 Uiso 1 1 calc R
C19A C 0.3134(4) 0.4610(3) -0.0488(4) 0.0644(18) Uani 1 1 d .
H19A H 0.3099 0.4860 -0.0990 0.097 Uiso 1 1 calc R
H19B H 0.3635 0.4463 -0.0207 0.097 Uiso 1 1 calc R
H19C H 0.3002 0.4856 -0.0078 0.097 Uiso 1 1 calc R
C20A C 0.1962(4) 0.2949(3) -0.0078(5) 0.0659(18) Uani 1 1 d .
H20A H 0.2093 0.2728 0.0484 0.079 Uiso 1 1 calc .
C21A C 0.2026(5) 0.2488(4) -0.0684(7) 0.110(3) Uani 1 1 d .
H21A H 0.1687 0.2153 -0.0724 0.165 Uiso 1 1 calc R
H21B H 0.2526 0.2331 -0.0476 0.165 Uiso 1 1 calc R
H21C H 0.1909 0.2672 -0.1255 0.165 Uiso 1 1 calc R
C22A C 0.1175(3) 0.3149(3) -0.0299(5) 0.072(2) Uani 1 1 d .
H22A H 0.0987 0.3328 -0.0879 0.108 Uiso 1 1 calc R
H22B H 0.1155 0.3452 0.0123 0.108 Uiso 1 1 calc R
H22C H 0.0878 0.2796 -0.0284 0.108 Uiso 1 1 calc R
C23A C 0.3576(3) 0.3255(2) 0.0720(3) 0.0423(13) Uani 1 1 d .
H23A H 0.3506 0.2885 0.1030 0.051 Uiso 1 1 calc .
C24A C 0.4116(3) 0.3654(3) 0.1400(3) 0.0452(13) Uani 1 1 d .
H24A H 0.4552 0.3416 0.1724 0.068 Uiso 1 1 calc R
H24B H 0.3893 0.3806 0.1797 0.068 Uiso 1 1 calc R
H24C H 0.4253 0.3999 0.1119 0.068 Uiso 1 1 calc R
C25A C 0.3918(3) 0.3033(3) 0.0079(4) 0.0561(15) Uani 1 1 d .
H25A H 0.4006 0.3382 -0.0235 0.084 Uiso 1 1 calc R
H25B H 0.3584 0.2748 -0.0332 0.084 Uiso 1 1 calc R
H25C H 0.4380 0.2827 0.0396 0.084 Uiso 1 1 calc R
C26A C 0.2315(3) 0.6722(2) 0.3084(4) 0.0460(13) Uani 1 1 d .
C27A C 0.2389(3) 0.7181(3) 0.3504(4) 0.0584(16) Uani 1 1 d .
C28A C 0.3482(5) 0.8147(4) 0.4351(8) 0.115(3) Uani 1 1 d U
H28A H 0.3536 0.8554 0.4635 0.138 Uiso 1 1 calc .
C29A C 0.3543(6) 0.8243(5) 0.3492(9) 0.158(5) Uani 1 1 d U
H29A H 0.3849 0.8599 0.3521 0.237 Uiso 1 1 calc R
H29B H 0.3057 0.8309 0.3051 0.237 Uiso 1 1 calc R
H29C H 0.3764 0.7883 0.3341 0.237 Uiso 1 1 calc R
C30A C 0.4081(5) 0.7752(5) 0.4929(8) 0.136(4) Uani 1 1 d U
H30A H 0.4102 0.7375 0.4625 0.204 Uiso 1 1 calc R
H30B H 0.3987 0.7655 0.5452 0.204 Uiso 1 1 calc R
H30C H 0.4547 0.7967 0.5089 0.204 Uiso 1 1 calc R
C31A C 0.1821(5) 0.8384(4) 0.3747(8) 0.126(4) Uani 1 1 d U
H31A H 0.1865 0.8563 0.4315 0.152 Uiso 1 1 calc .
C32A C 0.1883(7) 0.8896(7) 0.3439(15) 0.259(8) Uani 1 1 d U
H32A H 0.1874 0.8844 0.2851 0.389 Uiso 1 1 calc .
H32B H 0.2345 0.9083 0.3802 0.389 Uiso 1 1 calc .
H32C H 0.1478 0.9159 0.3424 0.389 Uiso 1 1 calc .
C33A C 0.1100(4) 0.8119(3) 0.3605(5) 0.086(2) Uani 1 1 d U
H33A H 0.0722 0.8426 0.3348 0.128 Uiso 1 1 calc R
H33B H 0.1085 0.7985 0.4159 0.128 Uiso 1 1 calc R
H33C H 0.1015 0.7770 0.3213 0.128 Uiso 1 1 calc R
C34A C 0.2607(7) 0.7557(6) 0.5329(6) 0.152(5) Uani 1 1 d U
H34A H 0.2077 0.7527 0.5228 0.182 Uiso 1 1 calc .
C35A C 0.2875(6) 0.8044(5) 0.6061(6) 0.142(4) Uani 1 1 d U
H35A H 0.2927 0.7857 0.6614 0.213 Uiso 1 1 calc R
H35B H 0.2519 0.8376 0.5934 0.213 Uiso 1 1 calc R
H35C H 0.3347 0.8206 0.6096 0.213 Uiso 1 1 calc R
C36A C 0.2858(11) 0.6983(7) 0.5646(11) 0.252(8) Uani 1 1 d U
H36A H 0.3386 0.6998 0.5960 0.378 Uiso 1 1 calc R
H36B H 0.2744 0.6696 0.5165 0.378 Uiso 1 1 calc R
H36C H 0.2620 0.6851 0.6038 0.378 Uiso 1 1 calc R
C1B C 0.1049(3) 0.2870(2) 0.1885(3) 0.0412(12) Uani 1 1 d .
H1B H 0.0777 0.3215 0.1932 0.049 Uiso 1 1 calc R
C2B C 0.0692(3) 0.2353(2) 0.1509(4) 0.0505(14) Uani 1 1 d .
H2B H 0.0174 0.2344 0.1291 0.061 Uiso 1 1 calc R
C3B C 0.1078(3) 0.1832(2) 0.1441(4) 0.0507(15) Uani 1 1 d .
H3B H 0.0821 0.1475 0.1176 0.061 Uiso 1 1 calc R
C4B C 0.1817(3) 0.1835(2) 0.1751(4) 0.0461(14) Uani 1 1 d .
H4B H 0.2073 0.1479 0.1704 0.055 Uiso 1 1 calc R
C5B C 0.2217(3) 0.2372(2) 0.2150(3) 0.0343(11) Uani 1 1 d .
C6B C 0.2989(3) 0.2377(2) 0.2525(3) 0.0342(11) Uani 1 1 d .
C7B C 0.3369(3) 0.2913(2) 0.2892(3) 0.0309(11) Uani 1 1 d .
C8B C 0.4135(3) 0.2896(2) 0.3359(3) 0.0380(12) Uani 1 1 d .
H8B H 0.4393 0.2533 0.3355 0.046 Uiso 1 1 calc R
C9B C 0.4509(3) 0.3384(2) 0.3811(3) 0.0395(12) Uani 1 1 d .
H9B H 0.5010 0.3361 0.4168 0.047 Uiso 1 1 calc R
C10B C 0.4110(3) 0.3924(2) 0.3718(3) 0.0331(11) Uani 1 1 d .
C11B C 0.3391(2) 0.4007(2) 0.3185(3) 0.0289(10) Uani 1 1 d .
C12B C 0.2969(2) 0.34678(19) 0.2854(3) 0.0274(10) Uani 1 1 d .
C13B C 0.2207(3) 0.34390(19) 0.2592(3) 0.0287(10) Uani 1 1 d .
C14B C 0.1818(3) 0.2902(2) 0.2205(3) 0.0315(11) Uani 1 1 d .
C15B C 0.3387(3) 0.1829(2) 0.2530(3) 0.0430(13) Uani 1 1 d .
C16B C 0.3743(3) 0.1390(2) 0.2513(4) 0.0479(14) Uani 1 1 d .
C17B C 0.4522(4) 0.1141(3) 0.1360(4) 0.0669(19) Uani 1 1 d .
H17B H 0.4800 0.0829 0.1171 0.080 Uiso 1 1 calc .
C18B C 0.3818(4) 0.1281(4) 0.0580(5) 0.088(2) Uani 1 1 d .
H18D H 0.3523 0.1574 0.0752 0.133 Uiso 1 1 calc R
H18E H 0.3540 0.0905 0.0381 0.133 Uiso 1 1 calc R
H18F H 0.3944 0.1454 0.0111 0.133 Uiso 1 1 calc R
C19B C 0.4982(4) 0.1702(3) 0.1602(5) 0.078(2) Uani 1 1 d .
H19D H 0.5100 0.1837 0.1110 0.117 Uiso 1 1 calc R
H19E H 0.5433 0.1613 0.2093 0.117 Uiso 1 1 calc R
H19F H 0.4713 0.2024 0.1763 0.117 Uiso 1 1 calc R
C20B C 0.3762(5) 0.0103(3) 0.1891(6) 0.096(3) Uani 1 1 d .
H20B H 0.3427 0.0217 0.1295 0.115 Uiso 1 1 calc .
C21B C 0.4208(5) -0.0427(3) 0.1739(6) 0.092(3) Uani 1 1 d .
H21D H 0.4582 -0.0551 0.2291 0.138 Uiso 1 1 calc R
H21E H 0.4443 -0.0297 0.1343 0.138 Uiso 1 1 calc R
H21F H 0.3884 -0.0772 0.1487 0.138 Uiso 1 1 calc R
C22B C 0.3270(4) -0.0086(3) 0.2310(5) 0.081(2) Uani 1 1 d .
H22D H 0.2959 -0.0417 0.1979 0.121 Uiso 1 1 calc R
H22E H 0.2965 0.0259 0.2338 0.121 Uiso 1 1 calc R
H22F H 0.3554 -0.0227 0.2897 0.121 Uiso 1 1 calc R
C23B C 0.5181(4) 0.0774(3) 0.3273(5) 0.073(2) Uani 1 1 d .
H23B H 0.5335 0.1204 0.3434 0.087 Uiso 1 1 calc .
C24B C 0.5827(4) 0.0459(3) 0.3139(5) 0.078(2) Uani 1 1 d .
H24D H 0.6254 0.0471 0.3680 0.118 Uiso 1 1 calc R
H24E H 0.5938 0.0671 0.2686 0.118 Uiso 1 1 calc R
H24F H 0.5700 0.0035 0.2968 0.118 Uiso 1 1 calc R
C25B C 0.5060(6) 0.0492(5) 0.4064(6) 0.140(5) Uani 1 1 d .
H25D H 0.4927 0.0062 0.3949 0.211 Uiso 1 1 calc R
H25E H 0.4667 0.0710 0.4166 0.211 Uiso 1 1 calc R
H25F H 0.5510 0.0525 0.4576 0.211 Uiso 1 1 calc R
C26B C 0.1800(2) 0.39055(19) 0.2817(3) 0.0283(10) Uani 1 1 d .
C27B C 0.1433(2) 0.4227(2) 0.3075(3) 0.0300(10) Uani 1 1 d .
C28B C 0.0057(3) 0.4194(2) 0.3438(4) 0.0463(13) Uani 1 1 d .
H28B H -0.0284 0.4197 0.2820 0.056 Uiso 1 1 calc .
C29B C -0.0369(4) 0.4461(3) 0.3967(6) 0.090(3) Uani 1 1 d .
H29D H -0.0814 0.4223 0.3858 0.136 Uiso 1 1 calc R
H29E H -0.0498 0.4884 0.3796 0.136 Uiso 1 1 calc R
H29F H -0.0065 0.4444 0.4584 0.136 Uiso 1 1 calc R
C30B C 0.0231(3) 0.3525(3) 0.3688(4) 0.0581(16) Uani 1 1 d .
H30D H 0.0544 0.3497 0.4300 0.087 Uiso 1 1 calc R
H30E H 0.0484 0.3348 0.3337 0.087 Uiso 1 1 calc R
H30F H -0.0223 0.3302 0.3585 0.087 Uiso 1 1 calc R
C31B C 0.0557(3) 0.5364(2) 0.2775(3) 0.0439(13) Uani 1 1 d .
H31B H 0.1011 0.5547 0.2747 0.053 Uiso 1 1 calc .
C32B C 0.0184(4) 0.5872(3) 0.3088(5) 0.076(2) Uani 1 1 d .
H32D H 0.0091 0.6220 0.2694 0.114 Uiso 1 1 calc R
H32E H 0.0501 0.6000 0.3670 0.114 Uiso 1 1 calc R
H32F H -0.0279 0.5722 0.3101 0.114 Uiso 1 1 calc R
C33B C 0.0090(3) 0.5184(3) 0.1849(4) 0.0595(16) Uani 1 1 d .
H33D H -0.0372 0.5011 0.1835 0.089 Uiso 1 1 calc R
H33E H 0.0350 0.4881 0.1641 0.089 Uiso 1 1 calc R
H33F H -0.0010 0.5545 0.1478 0.089 Uiso 1 1 calc R
C34B C 0.1423(3) 0.4931(2) 0.4633(3) 0.0432(13) Uani 1 1 d .
H34B H 0.1105 0.5192 0.4838 0.052 Uiso 1 1 calc .
C35B C 0.2074(3) 0.5324(3) 0.4655(3) 0.0500(14) Uani 1 1 d .
H35D H 0.2329 0.5479 0.5242 0.075 Uiso 1 1 calc R
H35E H 0.1899 0.5667 0.4255 0.075 Uiso 1 1 calc R
H35F H 0.2410 0.5077 0.4483 0.075 Uiso 1 1 calc R
C36B C 0.1692(4) 0.4407(3) 0.5271(4) 0.071(2) Uani 1 1 d .
H36D H 0.1990 0.4131 0.5077 0.106 Uiso 1 1 calc R
H36E H 0.1273 0.4184 0.5304 0.106 Uiso 1 1 calc R
H36F H 0.1985 0.4567 0.5844 0.106 Uiso 1 1 calc R
O1 O 0.44190(17) 0.44480(15) 0.4151(2) 0.0381(8) Uani 1 1 d .
Si1A Si 0.26421(8) 0.35912(6) 0.01563(9) 0.0377(4) Uani 1 1 d .
Si2A Si 0.25818(12) 0.78387(9) 0.42594(16) 0.0810(7) Uani 1 1 d .
Si1B Si 0.43295(10) 0.08127(7) 0.22936(13) 0.0587(5) Uani 1 1 d .
Si2B Si 0.08604(7) 0.46852(6) 0.35032(9) 0.0336(3) Uani 1 1 d .

loop_
_atom_site_aniso_label
_atom_site_aniso_U_11
_atom_site_aniso_U_22
_atom_site_aniso_U_33
_atom_site_aniso_U_23
_atom_site_aniso_U_13
_atom_site_aniso_U_12
C1A 0.053(3) 0.045(3) 0.040(3) 0.001(2) 0.019(3) 0.011(3)
C2A 0.053(4) 0.057(4) 0.048(3) 0.005(3) 0.011(3) 0.016(3)
C3A 0.058(4) 0.045(3) 0.065(4) 0.014(3) 0.026(3) 0.026(3)
C4A 0.050(3) 0.035(3) 0.052(3) -0.001(2) 0.019(3) 0.009(2)
C5A 0.040(3) 0.031(3) 0.050(3) 0.005(2) 0.025(3) 0.006(2)
C6A 0.039(3) 0.027(3) 0.048(3) -0.004(2) 0.021(3) -0.003(2)
C7A 0.034(3) 0.028(2) 0.042(3) -0.004(2) 0.024(2) -0.004(2)
C8A 0.040(3) 0.032(3) 0.044(3) -0.010(2) 0.021(2) -0.010(2)
C9A 0.033(3) 0.044(3) 0.040(3) -0.007(2) 0.012(2) -0.006(2)
C10A 0.029(3) 0.036(3) 0.034(3) 0.000(2) 0.014(2) 0.000(2)
C11A 0.031(3) 0.029(2) 0.029(2) -0.0003(19) 0.016(2) 0.000(2)
C12A 0.027(3) 0.032(3) 0.033(3) -0.002(2) 0.017(2) -0.001(2)
C13A 0.033(3) 0.027(2) 0.034(3) 0.0004(19) 0.019(2) 0.000(2)
C14A 0.037(3) 0.033(3) 0.038(3) 0.004(2) 0.020(2) 0.005(2)
C15A 0.035(3) 0.034(3) 0.030(3) 0.007(2) 0.014(2) 0.004(2)
C16A 0.039(3) 0.034(3) 0.033(3) 0.003(2) 0.018(2) 0.001(2)
C17A 0.053(4) 0.071(4) 0.030(3) -0.007(3) 0.017(3) 0.011(3)
C18A 0.060(4) 0.097(5) 0.043(3) 0.007(3) 0.014(3) 0.018(4)
C19A 0.065(4) 0.078(5) 0.052(4) 0.020(3) 0.024(3) 0.002(4)
C20A 0.057(4) 0.055(4) 0.089(5) -0.025(3) 0.031(4) -0.008(3)
C21A 0.086(6) 0.087(6) 0.177(9) -0.078(6) 0.072(6) -0.032(5)
C22A 0.046(4) 0.067(4) 0.107(6) -0.029(4) 0.034(4) -0.017(3)
C23A 0.048(3) 0.041(3) 0.047(3) -0.001(2) 0.029(3) 0.007(2)
C24A 0.041(3) 0.056(3) 0.040(3) 0.002(3) 0.016(3) 0.007(3)
C25A 0.056(4) 0.059(4) 0.061(4) -0.003(3) 0.030(3) 0.016(3)
C26A 0.044(3) 0.030(3) 0.066(4) -0.005(3) 0.023(3) 0.001(2)
C27A 0.057(4) 0.037(3) 0.079(4) -0.008(3) 0.021(3) 0.004(3)
C28A 0.074(5) 0.053(5) 0.188(9) -0.013(6) 0.015(6) -0.005(4)
C29A 0.114(8) 0.122(8) 0.216(12) 0.049(9) 0.037(9) -0.043(7)
C30A 0.106(7) 0.110(7) 0.190(10) -0.016(7) 0.052(7) 0.030(6)
C31A 0.087(6) 0.047(4) 0.225(10) -0.007(6) 0.035(6) 0.021(4)
C32A 0.089(8) 0.130(10) 0.467(18) 0.113(12) -0.003(11) 0.008(7)
C33A 0.079(5) 0.073(5) 0.097(6) -0.004(4) 0.024(4) 0.013(4)
C34A 0.207(10) 0.149(9) 0.071(6) -0.036(6) 0.018(6) 0.081(8)
C35A 0.121(8) 0.173(9) 0.108(7) -0.094(7) 0.016(6) 0.042(7)
C36A 0.362(17) 0.160(12) 0.177(12) -0.015(10) 0.032(13) 0.082(13)
C1B 0.043(3) 0.034(3) 0.054(3) -0.007(2) 0.026(3) -0.001(2)
C2B 0.047(3) 0.045(3) 0.069(4) -0.014(3) 0.033(3) -0.012(3)
C3B 0.064(4) 0.035(3) 0.070(4) -0.017(3) 0.044(3) -0.017(3)
C4B 0.068(4) 0.029(3) 0.057(3) -0.007(2) 0.041(3) -0.005(3)
C5B 0.053(3) 0.025(2) 0.039(3) -0.002(2) 0.032(3) -0.001(2)
C6B 0.051(3) 0.026(2) 0.039(3) 0.002(2) 0.032(2) 0.008(2)
C7B 0.043(3) 0.028(2) 0.031(2) 0.0037(19) 0.024(2) 0.007(2)
C8B 0.046(3) 0.037(3) 0.038(3) 0.009(2) 0.024(3) 0.016(2)
C9B 0.032(3) 0.050(3) 0.038(3) 0.005(2) 0.014(2) 0.013(2)
C10B 0.038(3) 0.037(3) 0.028(2) -0.001(2) 0.016(2) 0.001(2)
C11B 0.032(3) 0.030(2) 0.025(2) -0.0001(19) 0.011(2) 0.004(2)
C12B 0.033(3) 0.028(2) 0.025(2) -0.0001(18) 0.014(2) 0.004(2)
C13B 0.037(3) 0.026(2) 0.028(2) -0.0003(19) 0.018(2) 0.004(2)
C14B 0.040(3) 0.028(2) 0.035(3) 0.000(2) 0.024(2) 0.002(2)
C15B 0.062(4) 0.037(3) 0.048(3) 0.001(2) 0.040(3) 0.008(3)
C16B 0.064(4) 0.034(3) 0.061(4) 0.002(3) 0.041(3) 0.012(3)
C17B 0.074(5) 0.074(5) 0.070(4) -0.003(3) 0.047(4) 0.027(4)
C18B 0.097(6) 0.107(6) 0.074(5) -0.014(4) 0.047(5) 0.022(5)
C19B 0.085(5) 0.081(5) 0.082(5) 0.025(4) 0.048(4) 0.021(4)
C20B 0.130(7) 0.045(4) 0.154(8) -0.016(4) 0.100(7) 0.007(4)
C21B 0.108(6) 0.053(4) 0.137(7) -0.023(4) 0.071(6) 0.018(4)
C22B 0.104(6) 0.062(4) 0.097(6) -0.006(4) 0.063(5) 0.004(4)
C23B 0.094(5) 0.066(4) 0.081(5) 0.022(4) 0.060(4) 0.040(4)
C24B 0.093(6) 0.075(5) 0.091(5) 0.026(4) 0.062(5) 0.041(4)
C25B 0.153(9) 0.196(11) 0.125(8) 0.100(8) 0.113(7) 0.118(8)
C26B 0.033(3) 0.025(2) 0.029(2) -0.0025(19) 0.015(2) -0.003(2)
C27B 0.030(3) 0.028(2) 0.035(3) -0.005(2) 0.015(2) -0.003(2)
C28B 0.045(3) 0.046(3) 0.058(3) -0.012(3) 0.030(3) -0.005(3)
C29B 0.083(5) 0.079(5) 0.149(8) -0.045(5) 0.089(6) -0.028(4)
C30B 0.062(4) 0.055(4) 0.067(4) -0.007(3) 0.035(3) -0.019(3)
C31B 0.044(3) 0.038(3) 0.052(3) -0.005(2) 0.021(3) 0.006(2)
C32B 0.079(5) 0.060(4) 0.087(5) -0.009(4) 0.028(4) 0.034(4)
C33B 0.046(4) 0.065(4) 0.060(4) 0.008(3) 0.010(3) 0.007(3)
C34B 0.055(3) 0.043(3) 0.038(3) -0.010(2) 0.025(3) -0.007(3)
C35B 0.063(4) 0.048(3) 0.040(3) -0.003(3) 0.019(3) -0.016(3)
C36B 0.086(5) 0.074(5) 0.046(4) 0.011(3) 0.017(3) -0.031(4)
O1 0.0321(19) 0.0398(19) 0.0388(19) -0.0022(15) 0.0091(15) 0.0005(15)
Si1A 0.0376(8) 0.0393(8) 0.0393(8) -0.0128(6) 0.0179(6) 0.0005(6)
Si2A 0.0743(14) 0.0479(11) 0.1031(16) -0.0281(10) 0.0122(12) 0.0147(10)
Si1B 0.0753(12) 0.0395(9) 0.0840(13) -0.0005(8) 0.0559(11) 0.0192(8)
Si2B 0.0343(8) 0.0337(7) 0.0399(8) -0.0083(6) 0.0220(6) 0.0002(6)

loop_
_atom_type_symbol
_atom_type_description
_atom_type_scat_dispersion_real
_atom_type_scat_dispersion_imag
_atom_type_scat_source
C C 0.0033 0.0016 'International Tables Vol C Tables 4.2.6.8 and 6.1.1.4'
H H 0.0000 0.0000 'International Tables Vol C Tables 4.2.6.8 and 6.1.1.4'
O O 0.0106 0.0060 'International Tables Vol C Tables 4.2.6.8 and 6.1.1.4'
Si Si 0.0817 0.0704 'International Tables Vol C Tables 4.2.6.8 and 6.1.1.4'

loop_
_geom_angle_atom_site_label_1
_geom_angle_atom_site_label_2
_geom_angle_atom_site_label_3
_geom_angle
C2A C1A C14A 121.3(5)
C2A C1A H1A 119.4
C14A C1A H1A 119.4
C1A C2A C3A 120.0(5)
C1A C2A H2A 120.0
C3A C2A H2A 120.0
C4A C3A C2A 120.5(5)
C4A C3A H3A 119.7
C2A C3A H3A 119.7
C3A C4A C5A 121.7(5)
C3A C4A H4A 119.2
C5A C4A H4A 119.2
C6A C5A C4A 122.3(5)
C6A C5A C14A 119.4(4)
C4A C5A C14A 118.3(5)
C5A C6A C7A 121.1(4)
C5A C6A C26A 121.4(5)
C7A C6A C26A 117.5(5)
C6A C7A C8A 120.5(4)
C6A C7A C12A 119.3(4)
C8A C7A C12A 120.2(4)
C9A C8A C7A 122.5(5)
C9A C8A H8A 118.7
C7A C8A H8A 118.7
C8A C9A C10A 115.9(5)
C8A C9A H9A 122.1
C10A C9A H9A 122.1
C11A C10A O1 112.3(4)
C11A C10A C9A 125.9(4)
O1 C10A C9A 121.7(4)
C10A C11A C12A 117.2(4)
C10A C11A C11B 105.3(4)
C12A C11A C11B 137.1(4)
C13A C12A C11A 124.9(4)
C13A C12A C7A 118.8(4)
C11A C12A C7A 115.7(4)
C12A C13A C14A 120.8(4)
C12A C13A C15A 120.6(4)
C14A C13A C15A 118.0(4)
C1A C14A C13A 122.4(4)
C1A C14A C5A 118.2(4)
C13A C14A C5A 119.4(4)
C16A C15A C13A 172.2(5)
C15A C16A Si1A 173.6(4)
C18A C17A C19A 110.5(5)
C18A C17A Si1A 113.4(4)
C19A C17A Si1A 111.1(4)
C18A C17A H17A 107.2
C19A C17A H17A 107.2
Si1A C17A H17A 107.2
C17A C18A H18A 109.5
C17A C18A H18B 109.5
H18A C18A H18B 109.5
C17A C18A H18C 109.5
H18A C18A H18C 109.5
H18B C18A H18C 109.5
C17A C19A H19A 109.5
C17A C19A H19B 109.5
H19A C19A H19B 109.5
C17A C19A H19C 109.5
H19A C19A H19C 109.5
H19B C19A H19C 109.5
C21A C20A C22A 112.0(6)
C21A C20A Si1A 114.9(5)
C22A C20A Si1A 114.7(4)
C21A C20A H20A 104.6
C22A C20A H20A 104.6
Si1A C20A H20A 104.6
C20A C21A H21A 109.5
C20A C21A H21B 109.5
H21A C21A H21B 109.5
C20A C21A H21C 109.5
H21A C21A H21C 109.5
H21B C21A H21C 109.5
C20A C22A H22A 109.5
C20A C22A H22B 109.5
H22A C22A H22B 109.5
C20A C22A H22C 109.5
H22A C22A H22C 109.5
H22B C22A H22C 109.5
C24A C23A C25A 109.5(5)
C24A C23A Si1A 115.7(4)
C25A C23A Si1A 112.3(4)
C24A C23A H23A 106.3
C25A C23A H23A 106.2
Si1A C23A H23A 106.2
C23A C24A H24A 109.5
C23A C24A H24B 109.5
H24A C24A H24B 109.5
C23A C24A H24C 109.5
H24A C24A H24C 109.5
H24B C24A H24C 109.5
C23A C25A H25A 109.5
C23A C25A H25B 109.5
H25A C25A H25B 109.5
C23A C25A H25C 109.5
H25A C25A H25C 109.5
H25B C25A H25C 109.5
C27A C26A C6A 174.6(6)
C26A C27A Si2A 173.2(6)
C29A C28A C30A 111.9(10)
C29A C28A Si2A 112.9(7)
C30A C28A Si2A 110.2(8)
C29A C28A H28A 107.2
C30A C28A H28A 107.2
Si2A C28A H28A 107.2
C28A C29A H29A 109.5
C28A C29A H29B 109.5
H29A C29A H29B 109.5
C28A C29A H29C 109.5
H29A C29A H29C 109.5
H29B C29A H29C 109.5
C28A C30A H30A 109.5
C28A C30A H30B 109.5
H30A C30A H30B 109.5
C28A C30A H30C 109.5
H30A C30A H30C 109.5
H30B C30A H30C 109.5
C32A C31A C33A 121.5(10)
C32A C31A Si2A 125.2(10)
C33A C31A Si2A 112.7(6)
C32A C31A H31A 92.7
C33A C31A H31A 92.7
Si2A C31A H31A 92.7
C31A C32A H32A 109.5
C31A C32A H32B 109.5
H32A C32A H32B 109.5
C31A C32A H32C 109.5
H32A C32A H32C 109.5
H32B C32A H32C 109.5
C31A C33A H33A 109.5
C31A C33A H33B 109.5
H33A C33A H33B 109.5
C31A C33A H33C 109.5
H33A C33A H33C 109.5
H33B C33A H33C 109.5
C36A C34A C35A 110.9(10)
C36A C34A Si2A 123.0(10)
C35A C34A Si2A 113.5(9)
C36A C34A H34A 101.9
C35A C34A H34A 101.9
Si2A C34A H34A 101.9
C34A C35A H35A 109.5
C34A C35A H35B 109.5
H35A C35A H35B 109.5
C34A C35A H35C 109.5
H35A C35A H35C 109.5
H35B C35A H35C 109.5
C34A C36A H36A 109.5
C34A C36A H36B 109.5
H36A C36A H36B 109.5
C34A C36A H36C 109.5
H36A C36A H36C 109.5
H36B C36A H36C 109.5
C2B C1B C14B 121.1(5)
C2B C1B H1B 119.4
C14B C1B H1B 119.4
C1B C2B C3B 120.8(5)
C1B C2B H2B 119.6
C3B C2B H2B 119.6
C4B C3B C2B 120.4(5)
C4B C3B H3B 119.8
C2B C3B H3B 119.8
C3B C4B C5B 120.6(5)
C3B C4B H4B 119.7
C5B C4B H4B 119.7
C6B C5B C14B 119.7(4)
C6B C5B C4B 121.8(4)
C14B C5B C4B 118.5(5)
C7B C6B C5B 120.7(4)
C7B C6B C15B 119.8(5)
C5B C6B C15B 119.5(4)
C6B C7B C8B 120.2(4)
C6B C7B C12B 119.5(4)
C8B C7B C12B 120.1(4)
C9B C8B C7B 122.1(4)
C9B C8B H8B 119.0
C7B C8B H8B 119.0
C8B C9B C10B 116.1(5)
C8B C9B H9B 122.0
C10B C9B H9B 122.0
O1 C10B C11B 112.1(4)
O1 C10B C9B 122.0(4)
C11B C10B C9B 125.9(5)
C10B C11B C12B 116.8(4)
C10B C11B C11A 104.6(4)
C12B C11B C11A 138.2(4)
C13B C12B C11B 124.0(4)
C13B C12B C7B 118.9(4)
C11B C12B C7B 116.7(4)
C12B C13B C14B 120.9(4)
C12B C13B C26B 121.7(4)
C14B C13B C26B 116.7(4)
C1B C14B C13B 122.4(4)
C1B C14B C5B 118.5(4)
C13B C14B C5B 119.1(4)
C16B C15B C6B 176.3(5)
C15B C16B Si1B 167.0(5)
C19B C17B C18B 109.3(6)
C19B C17B Si1B 112.5(5)
C18B C17B Si1B 112.2(5)
C19B C17B H17B 107.5
C18B C17B H17B 107.5
Si1B C17B H17B 107.5
C17B C18B H18D 109.5
C17B C18B H18E 109.5
H18D C18B H18E 109.5
C17B C18B H18F 109.5
H18D C18B H18F 109.5
H18E C18B H18F 109.5
C17B C19B H19D 109.5
C17B C19B H19E 109.5
H19D C19B H19E 109.5
C17B C19B H19F 109.5
H19D C19B H19F 109.5
H19E C19B H19F 109.5
C22B C20B C21B 112.9(6)
C22B C20B Si1B 118.7(5)
C21B C20B Si1B 112.5(6)
C22B C20B H20B 103.5
C21B C20B H20B 103.5
Si1B C20B H20B 103.5
C20B C21B H21D 109.5
C20B C21B H21E 109.5
H21D C21B H21E 109.5
C20B C21B H21F 109.5
H21D C21B H21F 109.5
H21E C21B H21F 109.5
C20B C22B H22D 109.5
C20B C22B H22E 109.5
H22D C22B H22E 109.5
C20B C22B H22F 109.5
H22D C22B H22F 109.5
H22E C22B H22F 109.5
C24B C23B C25B 109.9(5)
C24B C23B Si1B 115.0(5)
C25B C23B Si1B 112.8(6)
C24B C23B H23B 106.1
C25B C23B H23B 106.1
Si1B C23B H23B 106.1
C23B C24B H24D 109.5
C23B C24B H24E 109.5
H24D C24B H24E 109.5
C23B C24B H24F 109.5
H24D C24B H24F 109.5
H24E C24B H24F 109.5
C23B C25B H25D 109.5
C23B C25B H25E 109.5
H25D C25B H25E 109.5
C23B C25B H25F 109.5
H25D C25B H25F 109.5
H25E C25B H25F 109.5
C27B C26B C13B 170.1(5)
C26B C27B Si2B 176.8(4)
C30B C28B C29B 109.0(5)
C30B C28B Si2B 115.7(4)
C29B C28B Si2B 112.0(4)
C30B C28B H28B 106.5
C29B C28B H28B 106.5
Si2B C28B H28B 106.5
C28B C29B H29D 109.5
C28B C29B H29E 109.5
H29D C29B H29E 109.5
C28B C29B H29F 109.5
H29D C29B H29F 109.5
H29E C29B H29F 109.5
C28B C30B H30D 109.5
C28B C30B H30E 109.5
H30D C30B H30E 109.5
C28B C30B H30F 109.5
H30D C30B H30F 109.5
H30E C30B H30F 109.5
C33B C31B C32B 110.2(5)
C33B C31B Si2B 112.1(4)
C32B C31B Si2B 115.9(4)
C33B C31B H31B 105.9
C32B C31B H31B 105.9
Si2B C31B H31B 105.9
C31B C32B H32D 109.5
C31B C32B H32E 109.5
H32D C32B H32E 109.5
C31B C32B H32F 109.5
H32D C32B H32F 109.5
H32E C32B H32F 109.5
C31B C33B H33D 109.5
C31B C33B H33E 109.5
H33D C33B H33E 109.5
C31B C33B H33F 109.5
H33D C33B H33F 109.5
H33E C33B H33F 109.5
C36B C34B C35B 109.6(5)
C36B C34B Si2B 113.9(4)
C35B C34B Si2B 111.4(3)
C36B C34B H34B 107.2
C35B C34B H34B 107.2
Si2B C34B H34B 107.2
C34B C35B H35D 109.5
C34B C35B H35E 109.5
H35D C35B H35E 109.5
C34B C35B H35F 109.5
H35D C35B H35F 109.5
H35E C35B H35F 109.5
C34B C36B H36D 109.5
C34B C36B H36E 109.5
H36D C36B H36E 109.5
C34B C36B H36F 109.5
H36D C36B H36F 109.5
H36E C36B H36F 109.5
C10B O1 C10A 104.8(3)
C16A Si1A C17A 105.7(2)
C16A Si1A C23A 109.4(2)
C17A Si1A C23A 110.8(2)
C16A Si1A C20A 106.4(3)
C17A Si1A C20A 116.8(3)
C23A Si1A C20A 107.5(3)
C28A Si2A C27A 106.7(4)
C28A Si2A C31A 112.8(5)
C27A Si2A C31A 105.2(4)
C28A Si2A C34A 110.9(6)
C27A Si2A C34A 108.3(4)
C31A Si2A C34A 112.4(5)
C16B Si1B C23B 106.7(3)
C16B Si1B C17B 103.6(3)
C23B Si1B C17B 110.4(3)
C16B Si1B C20B 107.7(3)
C23B Si1B C20B 119.8(4)
C17B Si1B C20B 107.4(4)
C27B Si2B C31B 106.1(2)
C27B Si2B C34B 109.0(2)
C31B Si2B C34B 110.4(2)
C27B Si2B C28B 106.8(2)
C31B Si2B C28B 111.0(3)
C34B Si2B C28B 113.2(2)

loop_
_geom_bond_atom_site_label_1
_geom_bond_atom_site_label_2
_geom_bond_distance
C1A C2A 1.370(7)
C1A C14A 1.413(7)
C1A H1A 0.9500
C2A C3A 1.419(8)
C2A H2A 0.9500
C3A C4A 1.343(8)
C3A H3A 0.9500
C4A C5A 1.420(7)
C4A H4A 0.9500
C5A C6A 1.402(7)
C5A C14A 1.444(7)
C6A C7A 1.414(7)
C6A C26A 1.441(7)
C7A C8A 1.424(7)
C7A C12A 1.447(6)
C8A C9A 1.338(7)
C8A H8A 0.9500
C9A C10A 1.408(7)
C9A H9A 0.9500
C10A C11A 1.365(6)
C10A O1 1.378(6)
C11A C12A 1.442(6)
C11A C11B 1.464(6)
C12A C13A 1.407(6)
C13A C14A 1.419(6)
C13A C15A 1.437(6)
C15A C16A 1.207(6)
C16A Si1A 1.844(5)
C17A C18A 1.523(8)
C17A C19A 1.528(9)
C17A Si1A 1.872(6)
C17A H17A 1.0000
C18A H18A 0.9800
C18A H18B 0.9800
C18A H18C 0.9800
C19A H19A 0.9800
C19A H19B 0.9800
C19A H19C 0.9800
C20A C21A 1.469(9)
C20A C22A 1.524(9)
C20A Si1A 1.888(6)
C20A H20A 1.0000
C21A H21A 0.9800
C21A H21B 0.9800
C21A H21C 0.9800
C22A H22A 0.9800
C22A H22B 0.9800
C22A H22C 0.9800
C23A C24A 1.516(7)
C23A C25A 1.541(7)
C23A Si1A 1.883(5)
C23A H23A 1.0000
C24A H24A 0.9800
C24A H24B 0.9800
C24A H24C 0.9800
C25A H25A 0.9800
C25A H25B 0.9800
C25A H25C 0.9800
C26A C27A 1.206(7)
C27A Si2A 1.861(6)
C28A C29A 1.496(16)
C28A C30A 1.496(13)
C28A Si2A 1.857(10)
C28A H28A 1.0000
C29A H29A 0.9800
C29A H29B 0.9800
C29A H29C 0.9800
C30A H30A 0.9800
C30A H30B 0.9800
C30A H30C 0.9800
C31A C32A 1.261(16)
C31A C33A 1.474(12)
C31A Si2A 1.865(9)
C31A H31A 1.0000
C32A H32A 0.9801
C32A H32B 0.9800
C32A H32C 0.9799
C33A H33A 0.9800
C33A H33B 0.9800
C33A H33C 0.9800
C34A C36A 1.386(16)
C34A C35A 1.562(12)
C34A Si2A 1.870(12)
C34A H34A 1.0000
C35A H35A 0.9800
C35A H35B 0.9800
C35A H35C 0.9800
C36A H36A 0.9800
C36A H36B 0.9800
C36A H36C 0.9800
C1B C2B 1.362(7)
C1B C14B 1.413(7)
C1B H1B 0.9500
C2B C3B 1.405(8)
C2B H2B 0.9500
C3B C4B 1.356(8)
C3B H3B 0.9500
C4B C5B 1.440(7)
C4B H4B 0.9500
C5B C6B 1.418(7)
C5B C14B 1.429(6)
C6B C7B 1.409(7)
C6B C15B 1.437(7)
C7B C8B 1.422(7)
C7B C12B 1.442(6)
C8B C9B 1.361(7)
C8B H8B 0.9500
C9B C10B 1.400(7)
C9B H9B 0.9500
C10B O1 1.377(6)
C10B C11B 1.380(6)
C11B C12B 1.436(6)
C12B C13B 1.404(6)
C13B C14B 1.426(6)
C13B C26B 1.437(6)
C15B C16B 1.202(7)
C16B Si1B 1.844(5)
C17B C19B 1.497(10)
C17B C18B 1.542(10)
C17B Si1B 1.879(7)
C17B H17B 1.0000
C18B H18D 0.9800
C18B H18E 0.9800
C18B H18F 0.9800
C19B H19D 0.9800
C19B H19E 0.9800
C19B H19F 0.9800
C20B C22B 1.454(10)
C20B C21B 1.540(9)
C20B Si1B 1.892(8)
C20B H20B 1.0000
C21B H21D 0.9800
C21B H21E 0.9800
C21B H21F 0.9800
C22B H22D 0.9800
C22B H22E 0.9800
C22B H22F 0.9800
C23B C24B 1.539(8)
C23B C25B 1.554(10)
C23B Si1B 1.862(8)
C23B H23B 1.0000
C24B H24D 0.9800
C24B H24E 0.9800
C24B H24F 0.9800
C25B H25D 0.9800
C25B H25E 0.9800
C25B H25F 0.9800
C26B C27B 1.201(6)
C27B Si2B 1.845(5)
C28B C30B 1.532(8)
C28B C29B 1.543(8)
C28B Si2B 1.891(5)
C28B H28B 1.0000
C29B H29D 0.9800
C29B H29E 0.9800
C29B H29F 0.9800
C30B H30D 0.9800
C30B H30E 0.9800
C30B H30F 0.9800
C31B C33B 1.527(8)
C31B C32B 1.535(7)
C31B Si2B 1.875(6)
C31B H31B 1.0000
C32B H32D 0.9800
C32B H32E 0.9800
C32B H32F 0.9800
C33B H33D 0.9800
C33B H33E 0.9800
C33B H33F 0.9800
C34B C36B 1.525(8)
C34B C35B 1.539(7)
C34B Si2B 1.876(5)
C34B H34B 1.0000
C35B H35D 0.9800
C35B H35E 0.9800
C35B H35F 0.9800
C36B H36D 0.9800
C36B H36E 0.9800
C36B H36F 0.9800
